data_2226734
loop_
_publ_author_name
'Ourahou, Sarah'
'Zouihri, Hafid'
'Essassi, El Mokhtar'
'Ng, Seik Weng'

_publ_section_title
;
 Pyrrolo[2,1-<i>c</i>][1,4]benzodiazepine-5,11-dithione
;
_journal_coeditor_code XU2774
_journal_issue 7
_journal_name_full 'Acta Crystallographica Section E'
_journal_page_first o1653
_journal_paper_doi 10.1107/S1600536810021410
_journal_volume 66
_journal_year 2010
_chemical_formula_iupac 'C12 H12 N2 S2'
_chemical_formula_moiety 'C12 H12 N2 S2'
_chemical_formula_sum 'C12 H12 N2 S2'
_chemical_formula_weight 248.36
_chemical_name_systematic
;
Pyrrolo[2,1-<i>c</i>][1,4]benzodiazepine-5,11-dithione
;
_space_group_IT_number 14
_symmetry_cell_setting monoclinic
_symmetry_space_group_name_Hall '-P 2ybc'
_symmetry_space_group_name_H-M 'P 1 21/c 1'
_atom_sites_solution_hydrogens geom
_atom_sites_solution_primary direct
_atom_sites_solution_secondary difmap
_audit_creation_method SHELXL-97
_cell_angle_alpha 90.00
_cell_angle_beta 97.0890(10)
_cell_angle_gamma 90.00
_cell_formula_units_Z 4
_cell_length_a 13.9831(5)
_cell_length_b 10.0134(3)
_cell_length_c 8.2670(3)
_cell_measurement_reflns_used 2753
_cell_measurement_temperature 200(2)
_cell_measurement_theta_max 26.5
_cell_measurement_theta_min 2.5
_cell_volume 1148.68(7)
_computing_cell_refinement 'SAINT (Bruker, 2008)'
_computing_data_collection 'APEX2 (Bruker, 2008)'
_computing_data_reduction 'SAINT (Bruker, 2008)'
_computing_molecular_graphics 'X-SEED (Barbour, 2001)'
_computing_publication_material 'publCIF (Westrip, 2010)'
_computing_structure_refinement 'SHELXL97 (Sheldrick, 2008)'
_computing_structure_solution 'SHELXS97 (Sheldrick, 2008)'
_diffrn_ambient_temperature 200(2)
_diffrn_measured_fraction_theta_full 0.997
_diffrn_measured_fraction_theta_max 0.997
_diffrn_measurement_device_type 'Bruker X8 APEXII diffractometer'
_diffrn_measurement_method '\f and \w scans'
_diffrn_radiation_monochromator graphite
_diffrn_radiation_source 'fine-focus sealed tube'
_diffrn_radiation_type MoK\a
_diffrn_radiation_wavelength 0.71073
_diffrn_reflns_av_R_equivalents 0.0553
_diffrn_reflns_av_sigmaI/netI 0.0533
_diffrn_reflns_limit_h_max 18
_diffrn_reflns_limit_h_min -18
_diffrn_reflns_limit_k_max 13
_diffrn_reflns_limit_k_min -12
_diffrn_reflns_limit_l_max 11
_diffrn_reflns_limit_l_min -11
_diffrn_reflns_number 14013
_diffrn_reflns_theta_full 28.90
_diffrn_reflns_theta_max 28.90
_diffrn_reflns_theta_min 1.47
_diffrn_standards_decay_% 0
_diffrn_standards_interval_count 0
_diffrn_standards_interval_time 0
_diffrn_standards_number 0
_exptl_absorpt_coefficient_mu 0.435
_exptl_absorpt_correction_T_max 0.9702
_exptl_absorpt_correction_T_min 0.9497
_exptl_absorpt_correction_type multi-scan
_exptl_absorpt_process_details '(SADABS; Sheldrick, 1996)'
_exptl_crystal_colour Colorless
_exptl_crystal_density_diffrn 1.436
_exptl_crystal_density_method 'not measured'
_exptl_crystal_description Prism
_exptl_crystal_F_000 520
_exptl_crystal_size_max 0.12
_exptl_crystal_size_mid 0.10
_exptl_crystal_size_min 0.07
_refine_diff_density_max 0.393
_refine_diff_density_min -0.280
_refine_ls_extinction_method none
_refine_ls_goodness_of_fit_ref 1.008
_refine_ls_hydrogen_treatment refall
_refine_ls_matrix_type full
_refine_ls_number_parameters 193
_refine_ls_number_reflns 3017
_refine_ls_number_restraints 12
_refine_ls_restrained_S_all 1.007
_refine_ls_R_factor_all 0.0735
_refine_ls_R_factor_gt 0.0419
_refine_ls_shift/su_max 0.001
_refine_ls_shift/su_mean 0.001
_refine_ls_structure_factor_coef Fsqd
_refine_ls_weighting_details 'calc w=1/[\s^2^(Fo^2^)+(0.0470P)^2^+0.5062P] where P=(Fo^2^+2Fc^2^)/3'
_refine_ls_weighting_scheme calc
_refine_ls_wR_factor_gt 0.0905
_refine_ls_wR_factor_ref 0.1067
_reflns_number_gt 2117
_reflns_number_total 3017
_reflns_threshold_expression I>2\s(I)
_cod_data_source_file xu2774.cif
_cod_data_source_block I
_cod_original_sg_symbol_H-M 'P 21/c'
_cod_database_code 2226734
_cod_database_fobs_code 2226734

loop_
_symmetry_equiv_pos_as_xyz
'x, y, z'
'-x, y+1/2, -z+1/2'
'-x, -y, -z'
'x, -y-1/2, z-1/2'

loop_
_atom_site_type_symbol
_atom_site_label
_atom_site_fract_x
_atom_site_fract_y
_atom_site_fract_z
_atom_site_U_iso_or_equiv
_atom_site_adp_type
_atom_site_calc_flag
_atom_site_refinement_flags
_atom_site_occupancy
_atom_site_disorder_assembly
_atom_site_disorder_group
S S1 0.60817(4) 0.35830(6) 0.60020(8) 0.02972(16) Uani d . 1 . .
S S2 0.92223(4) 0.75918(6) 0.51650(7) 0.02991(16) Uani d . 1 . .
N N1 0.62240(12) 0.61932(18) 0.5884(2) 0.0221(4) Uani d D 1 . .
N N2 0.82707(11) 0.57256(17) 0.6540(2) 0.0196(4) Uani d . 1 . .
C C1 0.65476(14) 0.7511(2) 0.6273(2) 0.0205(4) Uani d . 1 . .
C C2 0.58339(16) 0.8462(2) 0.6410(3) 0.0277(5) Uani d D 1 . .
C C3 0.60718(17) 0.9769(2) 0.6798(3) 0.0318(5) Uani d D 1 . .
C C4 0.70347(18) 1.0143(2) 0.7079(3) 0.0307(5) Uani d D 1 . .
C C5 0.77396(16) 0.9220(2) 0.6894(3) 0.0251(5) Uani d D 1 . .
C C6 0.75250(14) 0.7891(2) 0.6467(2) 0.0191(4) Uani d . 1 . .
C C7 0.83258(14) 0.7001(2) 0.6109(2) 0.0194(4) Uani d . 1 . .
C C8 0.90083(16) 0.4717(2) 0.6291(3) 0.0274(5) Uani d D 1 . .
C C9 0.86119(16) 0.3432(2) 0.6929(3) 0.0284(5) Uani d D 1 . .
C C10 0.80322(16) 0.3926(2) 0.8260(3) 0.0251(5) Uani d D 1 . .
C C11 0.75591(14) 0.5204(2) 0.7555(2) 0.0190(4) Uani d D 1 . .
C C12 0.66077(14) 0.5040(2) 0.6465(2) 0.0205(4) Uani d . 1 . .
H H1 0.5667(10) 0.611(2) 0.534(2) 0.027(6) Uiso d D 1 . .
H H2 0.5176(8) 0.822(2) 0.628(3) 0.034(7) Uiso d D 1 . .
H H3 0.5592(13) 1.0406(19) 0.694(3) 0.030(6) Uiso d D 1 . .
H H4 0.7233(16) 1.1027(13) 0.736(3) 0.032(7) Uiso d D 1 . .
H H5 0.8403(8) 0.948(2) 0.708(3) 0.021(6) Uiso d D 1 . .
H H81 0.9608(11) 0.498(2) 0.697(2) 0.030(6) Uiso d D 1 . .
H H82 0.9116(16) 0.471(2) 0.5138(14) 0.034(7) Uiso d D 1 . .
H H91 0.8196(14) 0.296(2) 0.606(2) 0.029(6) Uiso d D 1 . .
H H92 0.9130(13) 0.281(2) 0.736(3) 0.037(7) Uiso d D 1 . .
H H11 0.7457(14) 0.5865(16) 0.8397(19) 0.017(5) Uiso d D 1 . .
H H101 0.8467(13) 0.421(2) 0.9245(19) 0.029(6) Uiso d D 1 . .
H H102 0.7565(13) 0.3271(18) 0.859(2) 0.025(6) Uiso d D 1 . .

loop_
_atom_site_aniso_label
_atom_site_aniso_U_11
_atom_site_aniso_U_22
_atom_site_aniso_U_33
_atom_site_aniso_U_12
_atom_site_aniso_U_13
_atom_site_aniso_U_23
S1 0.0233(3) 0.0180(3) 0.0459(3) -0.0022(2) -0.0034(2) 0.0011(3)
S2 0.0248(3) 0.0352(4) 0.0300(3) -0.0034(2) 0.0043(2) 0.0035(2)
N1 0.0172(9) 0.0175(10) 0.0299(9) -0.0008(7) -0.0039(7) -0.0007(7)
N2 0.0172(8) 0.0202(10) 0.0211(8) 0.0010(7) 0.0012(7) -0.0007(7)
C1 0.0238(10) 0.0169(11) 0.0202(9) 0.0007(8) 0.0004(8) -0.0004(8)
C2 0.0244(11) 0.0242(12) 0.0344(12) 0.0036(9) 0.0037(9) -0.0019(10)
C3 0.0360(13) 0.0219(13) 0.0382(13) 0.0085(10) 0.0074(10) -0.0027(10)
C4 0.0455(14) 0.0177(12) 0.0289(11) -0.0002(10) 0.0041(10) -0.0019(9)
C5 0.0300(12) 0.0222(12) 0.0220(10) -0.0046(9) -0.0008(9) 0.0023(9)
C6 0.0232(10) 0.0180(11) 0.0157(9) 0.0001(8) 0.0013(8) 0.0009(8)
C7 0.0191(10) 0.0229(11) 0.0150(9) -0.0025(8) -0.0027(7) -0.0005(8)
C8 0.0224(11) 0.0276(13) 0.0317(12) 0.0081(10) 0.0015(9) -0.0012(10)
C9 0.0259(11) 0.0223(12) 0.0351(12) 0.0073(9) -0.0042(10) -0.0028(10)
C10 0.0296(12) 0.0187(11) 0.0254(10) 0.0021(9) -0.0035(9) 0.0012(9)
C11 0.0221(10) 0.0162(10) 0.0184(9) 0.0004(8) 0.0016(8) 0.0000(8)
C12 0.0203(10) 0.0197(11) 0.0224(10) 0.0019(8) 0.0065(8) -0.0010(8)

loop_
_atom_type_symbol
_atom_type_description
_atom_type_scat_dispersion_real
_atom_type_scat_dispersion_imag
_atom_type_scat_source
C C 0.0033 0.0016 'International Tables Vol C Tables 4.2.6.8 and 6.1.1.4'
H H 0.0000 0.0000 'International Tables Vol C Tables 4.2.6.8 and 6.1.1.4'
N N 0.0061 0.0033 'International Tables Vol C Tables 4.2.6.8 and 6.1.1.4'
S S 0.1246 0.1234 'International Tables Vol C Tables 4.2.6.8 and 6.1.1.4'

loop_
_geom_angle_atom_site_label_1
_geom_angle_atom_site_label_2
_geom_angle_atom_site_label_3
_geom_angle_site_symmetry_1
_geom_angle_site_symmetry_3
_geom_angle
_geom_angle_publ_flag
C12 N1 C1 . . 128.23(17) ?
C12 N1 H1 . . 113.8(16) ?
C1 N1 H1 . . 117.1(16) ?
C7 N2 C11 . . 123.94(16) ?
C7 N2 C8 . . 123.70(17) ?
C11 N2 C8 . . 111.65(16) ?
C2 C1 C6 . . 120.0(2) ?
C2 C1 N1 . . 116.23(18) ?
C6 C1 N1 . . 123.69(18) ?
C3 C2 C1 . . 120.8(2) ?
C3 C2 H2 . . 118.2(16) ?
C1 C2 H2 . . 120.9(16) ?
C2 C3 C4 . . 119.7(2) ?
C2 C3 H3 . . 121.1(15) ?
C4 C3 H3 . . 119.1(15) ?
C5 C4 C3 . . 119.6(2) ?
C5 C4 H4 . . 117.6(15) ?
C3 C4 H4 . . 122.8(15) ?
C4 C5 C6 . . 122.2(2) ?
C4 C5 H5 . . 119.9(14) ?
C6 C5 H5 . . 117.9(14) ?
C5 C6 C1 . . 117.39(19) ?
C5 C6 C7 . . 118.44(18) ?
C1 C6 C7 . . 123.96(19) ?
N2 C7 C6 . . 116.84(17) ?
N2 C7 S2 . . 122.59(16) ?
C6 C7 S2 . . 120.55(16) ?
N2 C8 C9 . . 103.87(17) ?
N2 C8 H81 . . 107.5(14) ?
C9 C8 H81 . . 110.5(14) ?
N2 C8 H82 . . 109.3(14) ?
C9 C8 H82 . . 116.0(15) ?
H81 C8 H82 . . 109.2(19) ?
C8 C9 C10 . . 102.99(18) ?
C8 C9 H91 . . 110.8(14) ?
C10 C9 H91 . . 111.3(13) ?
C8 C9 H92 . . 112.0(14) ?
C10 C9 H92 . . 112.0(14) ?
H91 C9 H92 . . 108(2) ?
C11 C10 C9 . . 103.89(17) ?
C11 C10 H101 . . 105.2(14) ?
C9 C10 H101 . . 111.0(13) ?
C11 C10 H102 . . 113.1(13) ?
C9 C10 H102 . . 114.2(13) ?
H101 C10 H102 . . 109.0(18) ?
N2 C11 C12 . . 107.68(15) ?
N2 C11 C10 . . 102.94(16) ?
C12 C11 C10 . . 116.32(17) ?
N2 C11 H11 . . 109.3(12) ?
C12 C11 H11 . . 107.4(12) ?
C10 C11 H11 . . 112.9(12) ?
N1 C12 C11 . . 113.76(17) ?
N1 C12 S1 . . 122.01(15) ?
C11 C12 S1 . . 124.22(15) ?

loop_
_geom_bond_atom_site_label_1
_geom_bond_atom_site_label_2
_geom_bond_site_symmetry_2
_geom_bond_distance
_geom_bond_publ_flag
S1 C12 . 1.657(2) ?
S2 C7 . 1.665(2) ?
N1 C12 . 1.337(3) ?
N1 C1 . 1.419(3) ?
N1 H1 . 0.855(10) ?
N2 C7 . 1.330(3) ?
N2 C11 . 1.474(2) ?
N2 C8 . 1.476(3) ?
C1 C2 . 1.394(3) ?
C1 C6 . 1.409(3) ?
C2 C3 . 1.379(3) ?
C2 H2 . 0.944(10) ?
C3 C4 . 1.389(3) ?
C3 H3 . 0.942(10) ?
C4 C5 . 1.374(3) ?
C4 H4 . 0.947(10) ?
C5 C6 . 1.400(3) ?
C5 H5 . 0.956(9) ?
C6 C7 . 1.489(3) ?
C8 C9 . 1.520(3) ?
C8 H81 . 0.984(10) ?
C8 H82 . 0.984(9) ?
C9 C10 . 1.527(3) ?
C9 H91 . 0.986(10) ?
C9 H92 . 0.986(10) ?
C10 C11 . 1.523(3) ?
C10 H101 . 0.996(10) ?
C10 H102 . 0.986(9) ?
C11 C12 . 1.521(3) ?
C11 H11 . 0.984(9) ?

loop_
_geom_hbond_atom_site_label_D
_geom_hbond_atom_site_label_H
_geom_hbond_atom_site_label_A
_geom_hbond_site_symmetry_A
_geom_hbond_distance_DH
_geom_hbond_distance_HA
_geom_hbond_distance_DA
_geom_hbond_angle_DHA
_geom_hbond_publ_flag
N1 H1 S1 3_666 0.860(10) 2.580(10) 3.411(2) 166(2) yes

loop_
_geom_torsion_atom_site_label_1
_geom_torsion_atom_site_label_2
_geom_torsion_atom_site_label_3
_geom_torsion_atom_site_label_4
_geom_torsion_site_symmetry_1
_geom_torsion_site_symmetry_2
_geom_torsion_site_symmetry_3
_geom_torsion_site_symmetry_4
_geom_torsion
_geom_torsion_publ_flag
C12 N1 C1 C2 . . . . -140.9(2) ?
C12 N1 C1 C6 . . . . 41.2(3) ?
C6 C1 C2 C3 . . . . -2.6(3) ?
N1 C1 C2 C3 . . . . 179.4(2) ?
C1 C2 C3 C4 . . . . -0.9(3) ?
C2 C3 C4 C5 . . . . 3.0(3) ?
C3 C4 C5 C6 . . . . -1.6(3) ?
C4 C5 C6 C1 . . . . -1.8(3) ?
C4 C5 C6 C7 . . . . 173.16(19) ?
C2 C1 C6 C5 . . . . 3.8(3) ?
N1 C1 C6 C5 . . . . -178.33(18) ?
C2 C1 C6 C7 . . . . -170.78(19) ?
N1 C1 C6 C7 . . . . 7.0(3) ?
C11 N2 C7 C6 . . . . -9.7(3) ?
C8 N2 C7 C6 . . . . -179.26(17) ?
C11 N2 C7 S2 . . . . 171.99(14) ?
C8 N2 C7 S2 . . . . 2.5(3) ?
C5 C6 C7 N2 . . . . 145.61(19) ?
C1 C6 C7 N2 . . . . -39.8(3) ?
C5 C6 C7 S2 . . . . -36.1(2) ?
C1 C6 C7 S2 . . . . 138.49(17) ?
C7 N2 C8 C9 . . . . -178.51(18) ?
C11 N2 C8 C9 . . . . 10.8(2) ?
N2 C8 C9 C10 . . . . -30.2(2) ?
C8 C9 C10 C11 . . . . 38.8(2) ?
C7 N2 C11 C12 . . . . 79.1(2) ?
C8 N2 C11 C12 . . . . -110.28(18) ?
C7 N2 C11 C10 . . . . -157.51(18) ?
C8 N2 C11 C10 . . . . 13.1(2) ?
C9 C10 C11 N2 . . . . -31.7(2) ?
C9 C10 C11 C12 . . . . 85.7(2) ?
C1 N1 C12 C11 . . . . -6.1(3) ?
C1 N1 C12 S1 . . . . 174.50(16) ?
N2 C11 C12 N1 . . . . -65.3(2) ?
C10 C11 C12 N1 . . . . 179.85(18) ?
N2 C11 C12 S1 . . . . 114.07(17) ?
C10 C11 C12 S1 . . . . -0.8(3) ?

loop_
_cod_related_entry_id
_cod_related_entry_database
_cod_related_entry_code
1 ChemSpider 8737925
